data_7231566
loop_
_publ_author_name
'Pag\`es, J. M.'
'Escriche-Tur, L.'
'Font-Bardia, M.'
'Aull\'on, G.'
'Corbella, M.'

_publ_section_title
;
 Indirect effect of hydrogen bonds on the magnetic coupling on Mn(iii)
 dinuclear compounds
;
_journal_issue 41
_journal_name_full CrystEngComm
_journal_page_first 6629
_journal_paper_doi 10.1039/C8CE01194J
_journal_volume 20
_journal_year 2018
_chemical_formula_moiety 'C34 H24 Cl4 Mn2 N5 O9, N O3, C2 N, H2 O'
_chemical_formula_sum 'C36 H26 Cl4 Mn2 N7 O13'
_chemical_formula_weight 1016.32
_space_group_crystal_system orthorhombic
_space_group_IT_number 29
_space_group_name_Hall 'P 2c -2ac'
_space_group_name_H-M_alt 'P c a 21'
_symmetry_space_group_name_Hall 'P 2c -2ac'
_symmetry_space_group_name_H-M 'P c a 21'
_atom_sites_solution_hydrogens mixed
_audit_creation_method SHELXL-2014
_audit_update_record
;
2018-05-09 deposited with the CCDC.
2018-09-24 downloaded from the CCDC.
;
_cell_angle_alpha 90
_cell_angle_beta 90
_cell_angle_gamma 90
_cell_formula_units_Z 4
_cell_length_a 18.6545(12)
_cell_length_b 14.0357(8)
_cell_length_c 15.6154(10)
_cell_measurement_reflns_used 9991
_cell_measurement_temperature 100(2)
_cell_measurement_theta_max 27.17
_cell_measurement_theta_min 2.54
_cell_volume 4088.6(4)
_computing_cell_refinement 'Bruker SAINT'
_computing_data_collection 'Bruker APEX2'
_computing_data_reduction 'Bruker SAINT'
_computing_molecular_graphics 'Bruker SHELXTL'
_computing_publication_material 'Bruker SHELXTL'
_computing_structure_refinement 'SHELXL-2013 (Sheldrick, 2013)'
_computing_structure_solution 'SHELXS-2014 (Sheldrick, 2014)'
_diffrn_ambient_temperature 100(2)
_diffrn_measured_fraction_theta_full 0.985
_diffrn_measured_fraction_theta_max 0.979
_diffrn_measurement_device_type 'D8 Venture'
_diffrn_measurement_method '\f and \w scans'
_diffrn_radiation_type MoK\a
_diffrn_radiation_wavelength 0.71073
_diffrn_reflns_av_R_equivalents 0.0517
_diffrn_reflns_av_unetI/netI 0.0662
_diffrn_reflns_Laue_measured_fraction_full 0.985
_diffrn_reflns_Laue_measured_fraction_max 0.979
_diffrn_reflns_limit_h_max 23
_diffrn_reflns_limit_h_min -23
_diffrn_reflns_limit_k_max 17
_diffrn_reflns_limit_k_min -18
_diffrn_reflns_limit_l_max 16
_diffrn_reflns_limit_l_min -20
_diffrn_reflns_number 17365
_diffrn_reflns_point_group_measured_fraction_full 0.985
_diffrn_reflns_point_group_measured_fraction_max 0.980
_diffrn_reflns_theta_full 25.242
_diffrn_reflns_theta_max 27.189
_diffrn_reflns_theta_min 2.544
_diffrn_source microfocus
_exptl_absorpt_coefficient_mu 0.934
_exptl_absorpt_correction_T_max 0.7455
_exptl_absorpt_correction_T_min 0.5728
_exptl_absorpt_correction_type multi-scan
_exptl_absorpt_process_details sadabs
_exptl_crystal_colour red
_exptl_crystal_density_diffrn 1.651
_exptl_crystal_description prism
_exptl_crystal_F_000 1804
_exptl_crystal_size_max 0.534
_exptl_crystal_size_mid 0.248
_exptl_crystal_size_min 0.153
_refine_diff_density_max 1.250
_refine_diff_density_min -1.001
_refine_diff_density_rms 0.151
_refine_ls_abs_structure_details
;
 Refined as an inversion twin.

'You can solve the structure taking into account two differents symetries ( the major symmetry or the minory symmetry group, respectively, Pbcn and Pca21). 
In our case (two probable groups were suggested, Pbcn and Pbca21) tne group with a major symmetry Pbcn was suggested and the refinement in this space group also proved to be reasonable with a high site symmetry. 
However, the R factor was higher [R = 0.22 and wR(F2) = 0.59] and the displacement elliposoid were elongated in a direction perpendicular to the crystallographic mirror axis. In the other hand, the resolution of the structure
with a minor simmetry group, Pca21, takes good values for the R factor [R = 0.07 and wR(F2) = 0.19] and yield chemically reasonable with the structure. An output of an statistical analysis of the current data set is shown.
Pca21 \`e c perpendicular a. \`e  0kl \`e l = 2n+1
               a perpedincular b. \`e k0l \`e k = 2n+1
Pbcn \`e h+k=2n+1 \`e No extinctions observed'



;
_refine_ls_abs_structure_Flack 0.19(5)
_refine_ls_extinction_method none
_refine_ls_goodness_of_fit_ref 1.084
_refine_ls_hydrogen_treatment mixed
_refine_ls_matrix_type full
_refine_ls_number_parameters 530
_refine_ls_number_reflns 7592
_refine_ls_number_restraints 14
_refine_ls_restrained_S_all 1.097
_refine_ls_R_factor_all 0.0753
_refine_ls_R_factor_gt 0.0700
_refine_ls_shift/su_max 0.000
_refine_ls_shift/su_mean 0.000
_refine_ls_structure_factor_coef Fsqd
_refine_ls_weighting_details 'w=1/[\s^2^(Fo^2^)+(0.0735P)^2^+24.8109P] where P=(Fo^2^+2Fc^2^)/3'
_refine_ls_weighting_scheme calc
_refine_ls_wR_factor_gt 0.1856
_refine_ls_wR_factor_ref 0.1907
_reflns_Friedel_coverage 0.928
_reflns_Friedel_fraction_full 0.986
_reflns_Friedel_fraction_max 0.981
_reflns_number_gt 7067
_reflns_number_total 7592
_reflns_threshold_expression 'I > 2\s(I)'
_cod_data_source_file c8ce01194j2.cif
_cod_data_source_block shelx
_cod_depositor_comments 'Adding full bibliography for 7231565--7231566.cif.'
_cod_database_code 7231566
_shelx_space_group_comment
;
The symmetry employed for this shelxl refinement is uniquely defined
by the following loop, which should always be used as a source of
symmetry information in preference to the above space-group names.
They are only intended as comments.
;
_shelxl_version_number 2014-1

loop_
_space_group_symop_operation_xyz
'x, y, z'
'-x, -y, z+1/2'
'x+1/2, -y, z'
'-x+1/2, y, z+1/2'

loop_
_atom_site_label
_atom_site_type_symbol
_atom_site_fract_x
_atom_site_fract_y
_atom_site_fract_z
_atom_site_U_iso_or_equiv
_atom_site_adp_type
_atom_site_occupancy
_atom_site_site_symmetry_order
_atom_site_calc_flag
_atom_site_refinement_flags_posn
_atom_site_refinement_flags_adp
Mn1 Mn 0.51389(6) 0.35653(9) 0.51678(9) 0.0162(3) Uani 1 1 d . .
N2 N 0.5581(4) 0.4772(5) 0.5707(6) 0.0208(16) Uani 1 1 d . .
Mn2 Mn 0.52431(7) 0.13867(9) 0.46680(9) 0.0182(3) Uani 1 1 d . .
O13 O 0.2264(6) 0.1820(7) 0.5945(7) 0.058(3) Uani 1 1 d D .
Cl1 Cl 0.55645(13) 0.25817(19) 0.20305(19) 0.0321(5) Uani 1 1 d . .
Cl4 Cl 0.53211(14) 0.2338(2) 0.77832(18) 0.0330(6) Uani 1 1 d . .
Cl3 Cl 0.76108(14) 0.1275(2) 0.5909(2) 0.0371(6) Uani 1 1 d . .
Cl2 Cl 0.75400(13) 0.3989(2) 0.4220(2) 0.0367(6) Uani 1 1 d . .
O4 O 0.6008(3) 0.2901(4) 0.5934(5) 0.0198(13) Uani 1 1 d . .
O1 O 0.4738(3) 0.2438(5) 0.4914(5) 0.0199(12) Uani 1 1 d . .
O2 O 0.5780(3) 0.3693(4) 0.4175(5) 0.0205(13) Uani 1 1 d . .
O5 O 0.5840(3) 0.1341(4) 0.5704(5) 0.0206(14) Uani 1 1 d . .
O6 O 0.4358(3) 0.4428(5) 0.4414(5) 0.0249(15) Uani 1 1 d D .
O3 O 0.6090(3) 0.2156(5) 0.3972(5) 0.0219(14) Uani 1 1 d . .
O7 O 0.4546(4) 0.0328(5) 0.5306(6) 0.040(2) Uani 1 1 d . .
N4 N 0.4684(4) 0.1165(6) 0.3555(5) 0.0199(16) Uani 1 1 d . .
O12 O 0.3072(4) 0.3560(6) 0.4766(6) 0.0409(19) Uani 1 1 d . .
N1 N 0.4531(4) 0.3734(5) 0.6249(6) 0.0196(15) Uani 1 1 d . .
N6 N 0.2717(5) 0.3300(7) 0.4132(6) 0.032(2) Uani 1 1 d . .
N3 N 0.5800(4) 0.0262(5) 0.4140(6) 0.0253(17) Uani 1 1 d . .
C28 C 0.6099(4) 0.2049(6) 0.6150(5) 0.0200(19) Uani 1 1 d D .
O9 O 0.3628(4) 0.0917(7) 0.5943(6) 0.0461(12) Uani 1 1 d D .
C6 C 0.5370(5) 0.4960(6) 0.6510(7) 0.0223(19) Uani 1 1 d . .
N5 N 0.3894(6) 0.0483(8) 0.5321(7) 0.0461(12) Uani 1 1 d . .
C5 C 0.4748(5) 0.4416(7) 0.6814(7) 0.024(2) Uani 1 1 d . .
N7 N 0.4587(5) 0.6402(6) 0.4829(7) 0.036(2) Uani 1 1 d D .
C22 C 0.6582(3) 0.3346(5) 0.3055(3) 0.0205(18) Uani 1 1 d DG .
C27 C 0.6350(3) 0.3193(5) 0.2221(4) 0.025(2) Uani 1 1 d G .
C26 C 0.6766(4) 0.3497(5) 0.1535(3) 0.032(2) Uani 1 1 d G .
H21 H 0.6607 0.3392 0.0965 0.038 Uiso 1 1 calc R U
C25 C 0.7416(4) 0.3953(5) 0.1684(4) 0.039(3) Uani 1 1 d G .
H22 H 0.7701 0.4160 0.1216 0.047 Uiso 1 1 calc R U
C24 C 0.7648(3) 0.4106(5) 0.2519(4) 0.034(3) Uani 1 1 d G .
H23 H 0.8092 0.4418 0.2620 0.041 Uiso 1 1 calc R U
C23 C 0.7232(3) 0.3803(5) 0.3204(3) 0.029(2) Uani 1 1 d G .
C3 C 0.3763(6) 0.4045(8) 0.7730(8) 0.035(3) Uani 1 1 d . .
H15 H 0.3491 0.4157 0.8234 0.042 Uiso 1 1 calc R U
C29 C 0.6505(3) 0.1801(4) 0.6922(3) 0.0208(18) Uani 1 1 d DG .
C30 C 0.7204(3) 0.1460(5) 0.6879(4) 0.027(2) Uani 1 1 d G .
C31 C 0.7579(3) 0.1261(5) 0.7628(5) 0.037(3) Uani 1 1 d G .
H24 H 0.8056 0.1027 0.7598 0.045 Uiso 1 1 calc R U
C32 C 0.7254(4) 0.1403(6) 0.8419(4) 0.0461(12) Uani 1 1 d G .
H25 H 0.7510 0.1267 0.8931 0.055 Uiso 1 1 calc R U
C33 C 0.6556(4) 0.1744(6) 0.8462(3) 0.034(2) Uani 1 1 d G .
H26 H 0.6334 0.1842 0.9003 0.040 Uiso 1 1 calc R U
C34 C 0.6181(2) 0.1943(5) 0.7713(4) 0.028(2) Uani 1 1 d G .
O11 O 0.2137(5) 0.2861(6) 0.4250(7) 0.051(2) Uani 1 1 d . .
C21 C 0.6129(4) 0.3022(6) 0.3771(5) 0.0182(17) Uani 1 1 d D .
O8 O 0.3502(4) 0.0211(7) 0.4730(6) 0.0461(12) Uani 1 1 d . .
C35 C 0.4910(6) 0.7071(8) 0.4906(8) 0.033(2) Uani 1 1 d . .
C4 C 0.4379(6) 0.4573(8) 0.7567(8) 0.031(2) Uani 1 1 d . .
H16 H 0.4543 0.5034 0.7967 0.037 Uiso 1 1 calc R U
C11 C 0.4092(5) 0.1648(7) 0.3347(8) 0.026(2) Uani 1 1 d . .
H5 H 0.3924 0.2144 0.3709 0.031 Uiso 1 1 calc R U
C2 C 0.3557(6) 0.3369(8) 0.7161(8) 0.033(2) Uani 1 1 d . .
H14 H 0.3141 0.2999 0.7276 0.039 Uiso 1 1 calc R U
C7 C 0.5723(6) 0.5623(7) 0.7019(8) 0.030(2) Uani 1 1 d . .
H17 H 0.5571 0.5741 0.7590 0.036 Uiso 1 1 calc R U
C1 C 0.3937(5) 0.3209(7) 0.6420(7) 0.024(2) Uani 1 1 d . .
H13 H 0.3784 0.2732 0.6030 0.029 Uiso 1 1 calc R U
O10 O 0.2927(5) 0.3473(8) 0.3401(7) 0.057(3) Uani 1 1 d . .
C20 C 0.6413(5) -0.0093(7) 0.4464(8) 0.032(2) Uani 1 1 d . .
H12 H 0.6560 0.0091 0.5022 0.039 Uiso 1 1 calc R U
C15 C 0.4940(5) 0.0476(7) 0.3043(7) 0.025(2) Uani 1 1 d . .
C16 C 0.5586(5) 0.0001(7) 0.3339(7) 0.0237(19) Uani 1 1 d . .
C9 C 0.6522(5) 0.5938(7) 0.5851(8) 0.033(2) Uani 1 1 d . .
H19 H 0.6912 0.6279 0.5607 0.040 Uiso 1 1 calc R U
C14 C 0.4590(6) 0.0250(8) 0.2289(8) 0.032(2) Uani 1 1 d . .
H8 H 0.4771 -0.0240 0.1929 0.038 Uiso 1 1 calc R U
C10 C 0.6154(5) 0.5239(6) 0.5370(8) 0.028(2) Uani 1 1 d . .
H20 H 0.6309 0.5094 0.4805 0.033 Uiso 1 1 calc R U
C17 C 0.5988(6) -0.0614(8) 0.2846(9) 0.038(3) Uani 1 1 d . .
H9 H 0.5832 -0.0789 0.2289 0.045 Uiso 1 1 calc R U
C19 C 0.6834(6) -0.0721(7) 0.4001(9) 0.037(3) Uani 1 1 d . .
H11 H 0.7260 -0.0972 0.4248 0.045 Uiso 1 1 calc R U
C8 C 0.6309(6) 0.6116(8) 0.6670(9) 0.036(3) Uani 1 1 d . .
H18 H 0.6558 0.6575 0.7005 0.043 Uiso 1 1 calc R U
C13 C 0.3994(7) 0.0727(8) 0.2068(8) 0.037(3) Uani 1 1 d . .
H7 H 0.3759 0.0584 0.1544 0.044 Uiso 1 1 calc R U
C12 C 0.3722(6) 0.1425(8) 0.2600(8) 0.033(3) Uani 1 1 d . .
H6 H 0.3290 0.1747 0.2458 0.039 Uiso 1 1 calc R U
C18 C 0.6637(7) -0.0982(8) 0.3181(10) 0.044(3) Uani 1 1 d . .
H10 H 0.6929 -0.1397 0.2851 0.053 Uiso 1 1 calc R U
C36 C 0.5349(7) 0.7945(9) 0.5005(9) 0.047(3) Uani 1 1 d . .
H1 H 0.439(5) 0.506(3) 0.453(10) 0.057 Uiso 1 1 d D U
H2 H 0.390(2) 0.423(7) 0.442(10) 0.057 Uiso 1 1 d D U
H3 H 0.206(6) 0.192(11) 0.543(4) 0.057 Uiso 1 1 d D U
H4 H 0.268(3) 0.150(8) 0.594(8) 0.057 Uiso 1 1 d D U

loop_
_atom_site_aniso_label
_atom_site_aniso_U_11
_atom_site_aniso_U_22
_atom_site_aniso_U_33
_atom_site_aniso_U_23
_atom_site_aniso_U_13
_atom_site_aniso_U_12
Mn1 0.0148(5) 0.0166(6) 0.0173(7) -0.0003(6) 0.0005(5) -0.0006(4)
N2 0.022(4) 0.015(3) 0.025(4) 0.001(3) -0.005(3) -0.002(3)
Mn2 0.0227(6) 0.0149(6) 0.0171(7) -0.0005(6) -0.0017(5) -0.0019(4)
O13 0.073(7) 0.054(6) 0.047(6) 0.016(5) 0.034(5) 0.014(5)
Cl1 0.0249(11) 0.0469(14) 0.0246(12) 0.0024(11) -0.0022(9) -0.0093(10)
Cl4 0.0339(12) 0.0419(13) 0.0232(13) 0.0023(11) 0.0011(10) 0.0017(10)
Cl3 0.0273(12) 0.0425(14) 0.0415(16) -0.0101(13) 0.0020(11) 0.0066(10)
Cl2 0.0273(11) 0.0494(15) 0.0332(14) -0.0104(13) -0.0004(10) -0.0093(10)
O4 0.015(3) 0.017(3) 0.027(4) 0.004(3) -0.003(2) 0.003(2)
O1 0.016(3) 0.020(3) 0.024(3) -0.001(2) 0.001(2) -0.001(2)
O2 0.021(3) 0.021(3) 0.019(4) -0.001(3) 0.010(3) -0.001(2)
O5 0.023(3) 0.019(3) 0.020(4) 0.000(3) -0.008(3) -0.002(2)
O6 0.021(3) 0.025(3) 0.029(4) 0.002(3) -0.003(3) 0.002(2)
O3 0.016(3) 0.020(3) 0.030(4) 0.003(3) 0.002(3) 0.000(2)
O7 0.034(4) 0.033(4) 0.053(6) 0.017(4) -0.001(4) -0.012(3)
N4 0.020(3) 0.021(4) 0.019(4) 0.000(3) -0.004(3) -0.004(3)
O12 0.031(4) 0.063(5) 0.028(4) 0.004(4) -0.007(3) -0.004(3)
N1 0.019(3) 0.020(3) 0.019(4) -0.005(3) -0.003(3) 0.006(3)
N6 0.030(4) 0.036(5) 0.031(5) 0.004(4) 0.003(4) 0.005(3)
N3 0.032(4) 0.015(3) 0.030(5) -0.004(3) 0.004(4) -0.006(3)
C28 0.016(4) 0.017(4) 0.027(5) 0.002(4) 0.005(3) -0.001(3)
O9 0.040(3) 0.064(3) 0.035(3) 0.002(2) -0.004(2) -0.013(2)
C6 0.029(4) 0.014(4) 0.025(5) -0.005(4) -0.004(4) 0.001(3)
N5 0.040(3) 0.064(3) 0.035(3) 0.002(2) -0.004(2) -0.013(2)
C5 0.030(5) 0.020(4) 0.020(5) 0.002(4) -0.006(4) 0.005(3)
N7 0.045(5) 0.029(4) 0.035(6) 0.003(4) 0.003(4) 0.003(4)
C22 0.014(4) 0.022(4) 0.025(5) -0.002(4) 0.001(3) -0.005(3)
C27 0.025(4) 0.028(5) 0.023(5) 0.005(4) 0.004(4) 0.004(4)
C26 0.036(5) 0.035(5) 0.024(6) 0.001(4) 0.007(4) -0.006(4)
C25 0.045(6) 0.041(6) 0.030(6) 0.000(5) 0.016(5) -0.012(5)
C24 0.031(5) 0.030(5) 0.041(7) 0.000(5) 0.012(4) -0.009(4)
C23 0.018(4) 0.029(5) 0.039(6) -0.003(5) 0.005(4) -0.007(4)
C3 0.041(6) 0.030(5) 0.034(6) 0.005(5) 0.020(5) 0.008(4)
C29 0.025(4) 0.016(4) 0.021(5) 0.003(4) -0.007(4) 0.000(3)
C30 0.021(4) 0.026(5) 0.035(6) 0.004(4) -0.006(4) 0.002(3)
C31 0.023(5) 0.033(5) 0.055(8) 0.009(5) -0.015(5) 0.004(4)
C32 0.040(3) 0.064(3) 0.035(3) 0.002(2) -0.004(2) -0.013(2)
C33 0.039(6) 0.038(6) 0.024(6) 0.004(5) -0.007(4) -0.010(5)
C34 0.027(5) 0.024(5) 0.034(6) 0.003(4) -0.003(4) -0.002(4)
O11 0.058(5) 0.045(5) 0.050(6) 0.005(4) -0.018(5) -0.025(4)
C21 0.019(4) 0.020(4) 0.016(4) 0.002(4) 0.002(3) -0.005(3)
O8 0.040(3) 0.064(3) 0.035(3) 0.002(2) -0.004(2) -0.013(2)
C35 0.040(6) 0.028(5) 0.030(6) 0.005(4) -0.008(4) -0.006(4)
C4 0.040(6) 0.027(5) 0.026(6) -0.001(4) 0.002(4) 0.010(4)
C11 0.025(5) 0.022(4) 0.031(6) -0.002(4) -0.005(4) 0.000(4)
C2 0.037(5) 0.030(5) 0.031(6) 0.006(5) 0.012(5) 0.003(4)
C7 0.038(5) 0.021(4) 0.032(6) -0.009(4) -0.014(5) 0.002(4)
C1 0.024(4) 0.026(5) 0.023(5) 0.007(4) 0.003(4) 0.001(4)
O10 0.045(5) 0.092(8) 0.033(5) 0.009(5) 0.004(4) 0.008(5)
C20 0.033(5) 0.020(4) 0.044(7) -0.003(5) -0.005(5) 0.007(4)
C15 0.030(5) 0.020(4) 0.026(6) -0.003(4) -0.002(4) -0.008(4)
C16 0.021(4) 0.021(4) 0.029(5) 0.000(4) -0.001(4) -0.007(3)
C9 0.020(4) 0.029(5) 0.050(7) -0.001(5) -0.012(4) -0.007(4)
C14 0.045(6) 0.029(5) 0.022(6) 0.002(4) -0.007(4) -0.008(4)
C10 0.029(5) 0.017(4) 0.037(6) 0.001(4) 0.004(4) -0.002(3)
C17 0.041(6) 0.035(6) 0.038(7) -0.018(5) 0.001(5) -0.007(5)
C19 0.037(5) 0.023(5) 0.052(8) -0.010(5) -0.008(5) 0.008(4)
C8 0.030(5) 0.031(5) 0.047(7) -0.012(5) -0.018(5) -0.001(4)
C13 0.058(7) 0.033(6) 0.020(5) -0.001(5) -0.011(5) -0.020(5)
C12 0.030(5) 0.033(5) 0.034(7) 0.009(5) -0.018(5) -0.008(4)
C18 0.048(7) 0.023(5) 0.062(9) -0.010(6) 0.016(6) 0.004(5)
C36 0.059(8) 0.046(7) 0.037(8) 0.003(6) -0.007(6) -0.026(6)

loop_
_atom_type_symbol
_atom_type_description
_atom_type_scat_dispersion_real
_atom_type_scat_dispersion_imag
_atom_type_scat_source
C C 0.0033 0.0016 'International Tables Vol C Tables 4.2.6.8 and 6.1.1.4'
H H 0.0000 0.0000 'International Tables Vol C Tables 4.2.6.8 and 6.1.1.4'
N N 0.0061 0.0033 'International Tables Vol C Tables 4.2.6.8 and 6.1.1.4'
O O 0.0106 0.0060 'International Tables Vol C Tables 4.2.6.8 and 6.1.1.4'
Cl Cl 0.1484 0.1585 'International Tables Vol C Tables 4.2.6.8 and 6.1.1.4'
Mn Mn 0.3368 0.7283 'International Tables Vol C Tables 4.2.6.8 and 6.1.1.4'

loop_
_geom_angle_atom_site_label_1
_geom_angle_atom_site_label_2
_geom_angle_atom_site_label_3
_geom_angle
O1 Mn1 O2 99.2(3)
O1 Mn1 N1 93.1(3)
O2 Mn1 N1 167.6(3)
O1 Mn1 N2 168.7(4)
O2 Mn1 N2 90.2(3)
N1 Mn1 N2 77.9(3)
O1 Mn1 O4 93.1(3)
O2 Mn1 O4 91.1(3)
N1 Mn1 O4 90.5(3)
N2 Mn1 O4 80.4(3)
O1 Mn1 O6 95.2(3)
O2 Mn1 O6 86.1(3)
N1 Mn1 O6 90.6(3)
N2 Mn1 O6 91.7(3)
O4 Mn1 O6 171.6(2)
O1 Mn1 Mn2 28.14(19)
O2 Mn1 Mn2 81.72(18)
N1 Mn1 Mn2 110.4(2)
N2 Mn1 Mn2 150.5(2)
O4 Mn1 Mn2 71.48(17)
O6 Mn1 Mn2 115.80(19)
C6 N2 C10 119.9(8)
C6 N2 Mn1 115.2(6)
C10 N2 Mn1 123.5(7)
O1 Mn2 O5 98.5(3)
O1 Mn2 N4 92.2(3)
O5 Mn2 N4 168.8(3)
O1 Mn2 N3 168.8(4)
O5 Mn2 N3 91.1(3)
N4 Mn2 N3 78.6(4)
O1 Mn2 O3 94.5(3)
O5 Mn2 O3 90.9(3)
N4 Mn2 O3 91.2(3)
N3 Mn2 O3 79.4(3)
O1 Mn2 O7 98.5(3)
O5 Mn2 O7 86.5(3)
N4 Mn2 O7 88.9(3)
N3 Mn2 O7 87.9(3)
O3 Mn2 O7 167.0(3)
O1 Mn2 Mn1 28.17(19)
O5 Mn2 Mn1 82.16(18)
N4 Mn2 Mn1 108.9(2)
N3 Mn2 Mn1 150.5(2)
O3 Mn2 Mn1 72.02(18)
O7 Mn2 Mn1 120.1(2)
H3 O13 H4 115(2)
C28 O4 Mn1 130.1(5)
Mn2 O1 Mn1 123.7(3)
C21 O2 Mn1 128.2(5)
C28 O5 Mn2 128.6(5)
Mn1 O6 H1 112(8)
Mn1 O6 H2 117(9)
H1 O6 H2 112(2)
C21 O3 Mn2 129.8(5)
N5 O7 Mn2 118.0(7)
C11 N4 C15 121.0(9)
C11 N4 Mn2 123.4(7)
C15 N4 Mn2 115.6(6)
C1 N1 C5 119.7(9)
C1 N1 Mn1 123.5(7)
C5 N1 Mn1 116.8(7)
O10 N6 O12 120.6(10)
O10 N6 O11 120.5(11)
O12 N6 O11 118.9(10)
C20 N3 C16 119.6(9)
C20 N3 Mn2 124.2(7)
C16 N3 Mn2 115.2(7)
O4 C28 O5 122.2(7)
O4 C28 C29 121.2(8)
O5 C28 C29 116.7(7)
N2 C6 C7 121.9(10)
N2 C6 C5 115.7(8)
C7 C6 C5 122.5(10)
O7 N5 O8 121.0(12)
O7 N5 O9 119.3(10)
O8 N5 O9 119.7(10)
N1 C5 C4 121.1(10)
N1 C5 C6 112.9(9)
C4 C5 C6 125.9(10)
C27 C22 C23 120.0
C27 C22 C21 118.9(5)
C23 C22 C21 121.1(5)
C26 C27 C22 120.0
C26 C27 Cl1 119.7(4)
C22 C27 Cl1 120.3(4)
C27 C26 C25 120.0
C27 C26 H21 120.0
C25 C26 H21 120.0
C24 C25 C26 120.0
C24 C25 H22 120.0
C26 C25 H22 120.0
C25 C24 C23 120.0
C25 C24 H23 120.0
C23 C24 H23 120.0
C24 C23 C22 120.0
C24 C23 Cl2 118.7(4)
C22 C23 Cl2 121.3(4)
C2 C3 C4 119.2(10)
C2 C3 H15 120.4
C4 C3 H15 120.4
C30 C29 C34 120.0
C30 C29 C28 121.8(5)
C34 C29 C28 118.1(5)
C31 C30 C29 120.0
C31 C30 Cl3 119.3(4)
C29 C30 Cl3 120.7(4)
C32 C31 C30 120.0
C32 C31 H24 120.0
C30 C31 H24 120.0
C31 C32 C33 120.0
C31 C32 H25 120.0
C33 C32 H25 120.0
C34 C33 C32 120.0
C34 C33 H26 120.0
C32 C33 H26 120.0
C33 C34 C29 120.0
C33 C34 Cl4 119.1(4)
C29 C34 Cl4 120.9(4)
O3 C21 O2 123.1(7)
O3 C21 C22 121.4(8)
O2 C21 C22 115.5(7)
N7 C35 C36 178.9(13)
C5 C4 C3 118.8(11)
C5 C4 H16 120.6
C3 C4 H16 120.6
N4 C11 C12 120.1(10)
N4 C11 H5 120.0
C12 C11 H5 120.0
C3 C2 C1 121.2(10)
C3 C2 H14 119.4
C1 C2 H14 119.4
C6 C7 C8 118.4(11)
C6 C7 H17 120.8
C8 C7 H17 120.8
N1 C1 C2 119.9(10)
N1 C1 H13 120.0
C2 C1 H13 120.0
N3 C20 C19 121.5(11)
N3 C20 H12 119.3
C19 C20 H12 119.3
N4 C15 C14 120.3(10)
N4 C15 C16 115.9(9)
C14 C15 C16 123.8(10)
N3 C16 C17 121.5(10)
N3 C16 C15 114.2(9)
C17 C16 C15 124.1(10)
C8 C9 C10 119.0(10)
C8 C9 H19 120.5
C10 C9 H19 120.5
C13 C14 C15 119.6(11)
C13 C14 H8 120.2
C15 C14 H8 120.2
N2 C10 C9 120.7(10)
N2 C10 H20 119.7
C9 C10 H20 119.7
C16 C17 C18 119.1(11)
C16 C17 H9 120.4
C18 C17 H9 120.4
C18 C19 C20 120.0(11)
C18 C19 H11 120.0
C20 C19 H11 120.0
C9 C8 C7 120.1(10)
C9 C8 H18 119.9
C7 C8 H18 119.9
C14 C13 C12 120.2(10)
C14 C13 H7 119.9
C12 C13 H7 119.9
C13 C12 C11 118.8(10)
C13 C12 H6 120.6
C11 C12 H6 120.6
C19 C18 C17 118.3(11)
C19 C18 H10 120.9
C17 C18 H10 120.9

loop_
_geom_bond_atom_site_label_1
_geom_bond_atom_site_label_2
_geom_bond_distance
Mn1 O1 1.794(7)
Mn1 O2 1.966(7)
Mn1 N1 2.048(8)
Mn1 N2 2.064(8)
Mn1 O4 2.221(6)
Mn1 O6 2.230(7)
Mn1 Mn2 3.1618(16)
N2 C6 1.340(13)
N2 C10 1.360(12)
Mn2 O1 1.792(7)
Mn2 O5 1.965(7)
Mn2 N4 2.051(8)
Mn2 N3 2.062(8)
Mn2 O3 2.201(6)
Mn2 O7 2.212(7)
O13 H3 0.899(14)
O13 H4 0.901(13)
Cl1 C27 1.723(5)
Cl4 C34 1.701(5)
Cl3 C30 1.714(6)
Cl2 C23 1.707(6)
O4 C28 1.255(11)
O2 C21 1.307(11)
O5 C28 1.307(11)
O6 H1 0.903(13)
O6 H2 0.904(14)
O3 C21 1.257(11)
O7 N5 1.236(13)
N4 C11 1.334(12)
N4 C15 1.343(13)
O12 N6 1.246(13)
N1 C1 1.357(12)
N1 C5 1.365(13)
N6 O10 1.231(13)
N6 O11 1.258(12)
N3 C20 1.346(13)
N3 C16 1.363(14)
C28 C29 1.465(7)
O9 N5 1.250(15)
C6 C7 1.390(13)
C6 C5 1.469(14)
N5 O8 1.237(14)
C5 C4 1.379(15)
N7 C35 1.123(14)
C22 C27 1.3900
C22 C23 1.3900
C22 C21 1.473(7)
C27 C26 1.3900
C26 C25 1.3900
C26 H21 0.9500
C25 C24 1.3900
C25 H22 0.9500
C24 C23 1.3900
C24 H23 0.9500
C3 C2 1.355(18)
C3 C4 1.391(16)
C3 H15 0.9500
C29 C30 1.3900
C29 C34 1.3900
C30 C31 1.3900
C31 C32 1.3900
C31 H24 0.9500
C32 C33 1.3900
C32 H25 0.9500
C33 C34 1.3900
C33 H26 0.9500
C35 C36 1.483(14)
C4 H16 0.9500
C11 C12 1.391(15)
C11 H5 0.9500
C2 C1 1.375(15)
C2 H14 0.9500
C7 C8 1.405(17)
C7 H17 0.9500
C1 H13 0.9500
C20 C19 1.383(15)
C20 H12 0.9500
C15 C14 1.384(15)
C15 C16 1.453(14)
C16 C17 1.378(15)
C9 C8 1.361(18)
C9 C10 1.414(14)
C9 H19 0.9500
C14 C13 1.344(17)
C14 H8 0.9500
C10 H20 0.9500
C17 C18 1.416(18)
C17 H9 0.9500
C19 C18 1.382(19)
C19 H11 0.9500
C8 H18 0.9500
C13 C12 1.381(18)
C13 H7 0.9500
C12 H6 0.9500
C18 H10 0.9500
